data_4066498
loop_
_publ_author_name
'Wagler, J\"org'
'Heine, Thomas'
'Hill, Anthony F.'

_publ_section_title
;
 Poly(methimazolyl)silanes: Syntheses and Molecular Structures&#x2020;
;
_journal_issue 21
_journal_name_full Organometallics
_journal_page_first 5607
_journal_paper_doi 10.1021/om1004989
_journal_volume 29
_journal_year 2010
_chemical_formula_moiety 'C7 H14 N2 S Si'
_chemical_formula_sum 'C7 H14 N2 S Si'
_chemical_formula_weight 186.35
_chemical_name_systematic
;
 ?
;
_space_group_IT_number 62
_symmetry_cell_setting orthorhombic
_symmetry_space_group_name_Hall '-P 2ac 2n'
_symmetry_space_group_name_H-M 'P n m a'
_atom_sites_solution_hydrogens geom
_atom_sites_solution_primary direct
_atom_sites_solution_secondary difmap
_audit_creation_method SHELXL-97
_cell_angle_alpha 90.00
_cell_angle_beta 90.00
_cell_angle_gamma 90.00
_cell_formula_units_Z 8
_cell_length_a 13.9036(6)
_cell_length_b 7.0905(2)
_cell_length_c 21.1015(9)
_cell_measurement_reflns_used 27779
_cell_measurement_temperature 100(2)
_cell_measurement_theta_max 32.032
_cell_measurement_theta_min 2.546
_cell_volume 2080.26(14)
_computing_cell_refinement DENZO-SMN
_computing_data_collection 'Nonius Collect'
_computing_data_reduction Scalepack
_computing_molecular_graphics 'ORTEP32 for windows (Farugia)'
_computing_publication_material 'Ciftab (Sheldrick, 1997)'
_computing_structure_refinement 'SHELXL-97 (Sheldrick, 1997)'
_computing_structure_solution 'SHELXS-97 (Sheldrick, 1990)'
_diffrn_ambient_temperature 100(2)
_diffrn_measured_fraction_theta_full 0.991
_diffrn_measured_fraction_theta_max 0.991
_diffrn_measurement_device_type 'Nonius Kappa CCD area detector'
_diffrn_measurement_method 'phi and omega scans'
_diffrn_radiation_monochromator graphite
_diffrn_radiation_source 'fine-focus sealed tube'
_diffrn_radiation_type MoK\a
_diffrn_radiation_wavelength 0.71073
_diffrn_reflns_av_R_equivalents 0.0602
_diffrn_reflns_av_sigmaI/netI 0.0477
_diffrn_reflns_limit_h_max 20
_diffrn_reflns_limit_h_min -14
_diffrn_reflns_limit_k_max 10
_diffrn_reflns_limit_k_min -5
_diffrn_reflns_limit_l_max 31
_diffrn_reflns_limit_l_min -30
_diffrn_reflns_number 16935
_diffrn_reflns_theta_full 32.00
_diffrn_reflns_theta_max 32.00
_diffrn_reflns_theta_min 2.93
_exptl_absorpt_coefficient_mu 0.373
_exptl_absorpt_correction_T_max 0.952
_exptl_absorpt_correction_T_min 0.825
_exptl_absorpt_correction_type multi-scan
_exptl_absorpt_process_details SORTAV
_exptl_crystal_colour colorless
_exptl_crystal_density_diffrn 1.190
_exptl_crystal_density_method 'not measured'
_exptl_crystal_description column
_exptl_crystal_F_000 800
_exptl_crystal_size_max 0.43
_exptl_crystal_size_mid 0.16
_exptl_crystal_size_min 0.14
_refine_diff_density_max 0.462
_refine_diff_density_min -0.408
_refine_diff_density_rms 0.095
_refine_ls_extinction_method none
_refine_ls_goodness_of_fit_ref 1.042
_refine_ls_hydrogen_treatment constr
_refine_ls_matrix_type full
_refine_ls_number_parameters 133
_refine_ls_number_reflns 3838
_refine_ls_number_restraints 0
_refine_ls_restrained_S_all 1.042
_refine_ls_R_factor_all 0.0577
_refine_ls_R_factor_gt 0.0354
_refine_ls_shift/su_max 0.001
_refine_ls_shift/su_mean 0.000
_refine_ls_structure_factor_coef Fsqd
_refine_ls_weighting_details 'calc w=1/[\s^2^(Fo^2^)+(0.0351P)^2^+0.6232P] where P=(Fo^2^+2Fc^2^)/3'
_refine_ls_weighting_scheme calc
_refine_ls_wR_factor_gt 0.0793
_refine_ls_wR_factor_ref 0.0857
_reflns_number_gt 2966
_reflns_number_total 3838
_reflns_threshold_expression >2sigma(I)
_cod_data_source_file om1004989_si_002.cif
_cod_data_source_block Me3Si(mt)
_cod_original_sg_symbol_Hall -P2ac2n
_cod_original_sg_symbol_H-M Pnma
_cod_database_code 4066498

loop_
_symmetry_equiv_pos_as_xyz
'x, y, z'
'-x+1/2, -y, z+1/2'
'x+1/2, -y+1/2, -z+1/2'
'-x, y+1/2, -z'
'-x, -y, -z'
'x-1/2, y, -z-1/2'
'-x-1/2, y-1/2, z-1/2'
'x, -y-1/2, z'

loop_
_atom_site_label
_atom_site_type_symbol
_atom_site_fract_x
_atom_site_fract_y
_atom_site_fract_z
_atom_site_U_iso_or_equiv
_atom_site_adp_type
_atom_site_occupancy
_atom_site_symmetry_multiplicity
_atom_site_calc_flag
_atom_site_refinement_flags
S1 S 0.86955(3) 0.2500 0.492018(19) 0.01966(10) Uani 1 2 d S
Si1 Si 0.66341(3) 0.2500 0.58308(2) 0.01797(10) Uani 1 2 d S
N1 N 0.78620(10) 0.2500 0.61015(6) 0.0165(3) Uani 1 2 d S
N2 N 0.94401(10) 0.2500 0.61129(6) 0.0176(3) Uani 1 2 d S
C1 C 0.86632(12) 0.2500 0.57232(7) 0.0159(3) Uani 1 2 d S
C2 C 1.04359(13) 0.2500 0.58993(9) 0.0243(4) Uani 1 2 d S
H2A H 1.0541 0.1433 0.5612 0.036 Uiso 0.50 1 calc PR
H2B H 1.0864 0.2386 0.6266 0.036 Uiso 0.50 1 calc PR
H2C H 1.0572 0.3681 0.5676 0.036 Uiso 0.50 1 calc PR
C3 C 0.81679(13) 0.2500 0.67318(8) 0.0196(3) Uani 1 2 d S
H3 H 0.7762 0.2500 0.7094 0.024 Uiso 1 2 calc SR
C4 C 0.91351(13) 0.2500 0.67388(8) 0.0205(3) Uani 1 2 d S
H4 H 0.9535 0.2500 0.7104 0.025 Uiso 1 2 calc SR
C5 C 0.64086(9) 0.03291(18) 0.53642(6) 0.0231(2) Uani 1 1 d .
H5A H 0.6848 0.0290 0.5001 0.035 Uiso 1 1 calc R
H5B H 0.5742 0.0329 0.5212 0.035 Uiso 1 1 calc R
H5C H 0.6517 -0.0779 0.5632 0.035 Uiso 1 1 calc R
C6 C 0.58993(13) 0.2500 0.65709(9) 0.0254(4) Uani 1 2 d S
H6A H 0.5217 0.2632 0.6462 0.038 Uiso 0.50 1 calc PR
H6B H 0.6096 0.3557 0.6841 0.038 Uiso 0.50 1 calc PR
H6C H 0.5998 0.1311 0.6799 0.038 Uiso 0.50 1 calc PR
S2 S 0.28783(3) 0.2500 0.31577(2) 0.02106(10) Uani 1 2 d S
Si2 Si 0.16191(3) 0.2500 0.17650(2) 0.01734(10) Uani 1 2 d S
N3 N 0.11346(10) 0.2500 0.25539(6) 0.0178(3) Uani 1 2 d S
N4 N 0.10316(10) 0.2500 0.35901(6) 0.0174(3) Uani 1 2 d S
C7 C 0.16685(11) 0.2500 0.31011(7) 0.0159(3) Uani 1 2 d S
C8 C 0.12902(13) 0.2500 0.42590(8) 0.0219(3) Uani 1 2 d S
H8A H 0.1402 0.3798 0.4400 0.033 Uiso 0.50 1 calc PR
H8B H 0.1877 0.1756 0.4320 0.033 Uiso 0.50 1 calc PR
H8C H 0.0765 0.1945 0.4507 0.033 Uiso 0.50 1 calc PR
C9 C 0.01037(12) 0.2500 0.33583(8) 0.0226(3) Uani 1 2 d S
H9 H -0.0470 0.2500 0.3603 0.027 Uiso 1 2 calc SR
C10 C 0.01598(12) 0.2500 0.27216(8) 0.0227(3) Uani 1 2 d S
H10 H -0.0369 0.2500 0.2436 0.027 Uiso 1 2 calc SR
C11 C 0.05372(15) 0.2500 0.12500(9) 0.0288(4) Uani 1 2 d S
H11A H 0.0123 0.1434 0.1363 0.043 Uiso 0.50 1 calc PR
H11B H 0.0734 0.2385 0.0806 0.043 Uiso 0.50 1 calc PR
H11C H 0.0183 0.3682 0.1309 0.043 Uiso 0.50 1 calc PR
C12 C 0.23330(11) 0.03291(19) 0.16388(6) 0.0294(3) Uani 1 1 d .
H12A H 0.2864 0.0289 0.1944 0.044 Uiso 1 1 calc R
H12B H 0.2593 0.0326 0.1207 0.044 Uiso 1 1 calc R
H12C H 0.1920 -0.0777 0.1698 0.044 Uiso 1 1 calc R

loop_
_atom_site_aniso_label
_atom_site_aniso_U_11
_atom_site_aniso_U_22
_atom_site_aniso_U_33
_atom_site_aniso_U_23
_atom_site_aniso_U_13
_atom_site_aniso_U_12
S1 0.0197(2) 0.0238(2) 0.01548(18) 0.000 0.00138(14) 0.000
Si1 0.0149(2) 0.0202(2) 0.0188(2) 0.000 -0.00079(16) 0.000
N1 0.0164(7) 0.0182(6) 0.0148(6) 0.000 -0.0003(5) 0.000
N2 0.0168(6) 0.0181(6) 0.0178(6) 0.000 -0.0009(5) 0.000
C1 0.0161(7) 0.0140(7) 0.0176(7) 0.000 0.0000(6) 0.000
C2 0.0155(8) 0.0300(9) 0.0274(9) 0.000 -0.0008(7) 0.000
C3 0.0217(8) 0.0229(8) 0.0143(7) 0.000 -0.0013(6) 0.000
C4 0.0223(8) 0.0218(8) 0.0173(7) 0.000 -0.0030(6) 0.000
C5 0.0225(6) 0.0236(6) 0.0233(6) -0.0006(5) -0.0030(4) -0.0039(5)
C6 0.0205(9) 0.0287(9) 0.0270(9) 0.000 0.0053(7) 0.000
S2 0.01328(18) 0.0298(2) 0.02010(19) 0.000 0.00031(14) 0.000
Si2 0.0204(2) 0.0153(2) 0.0163(2) 0.000 0.00056(16) 0.000
N3 0.0141(6) 0.0218(7) 0.0174(6) 0.000 -0.0001(5) 0.000
N4 0.0148(6) 0.0200(7) 0.0174(6) 0.000 0.0024(5) 0.000
C7 0.0166(7) 0.0152(7) 0.0160(7) 0.000 0.0009(5) 0.000
C8 0.0220(9) 0.0267(9) 0.0170(7) 0.000 0.0018(6) 0.000
C9 0.0141(8) 0.0283(9) 0.0255(8) 0.000 0.0020(6) 0.000
C10 0.0149(8) 0.0292(9) 0.0240(8) 0.000 -0.0020(6) 0.000
C11 0.0278(10) 0.0385(11) 0.0200(8) 0.000 -0.0056(7) 0.000
C12 0.0390(8) 0.0239(6) 0.0254(6) -0.0028(5) 0.0026(5) 0.0084(6)

loop_
_atom_type_symbol
_atom_type_description
_atom_type_scat_dispersion_real
_atom_type_scat_dispersion_imag
_atom_type_scat_source
C C 0.0033 0.0016 'International Tables Vol C Tables 4.2.6.8 and 6.1.1.4'
H H 0.0000 0.0000 'International Tables Vol C Tables 4.2.6.8 and 6.1.1.4'
N N 0.0061 0.0033 'International Tables Vol C Tables 4.2.6.8 and 6.1.1.4'
Si Si 0.0817 0.0704 'International Tables Vol C Tables 4.2.6.8 and 6.1.1.4'
S S 0.1246 0.1234 'International Tables Vol C Tables 4.2.6.8 and 6.1.1.4'

loop_
_geom_angle_atom_site_label_1
_geom_angle_atom_site_label_2
_geom_angle_atom_site_label_3
_geom_angle
_geom_angle_site_symmetry_1
_geom_angle_site_symmetry_3
N1 Si1 C5 109.20(5) . .
N1 Si1 C5 109.20(5) . 8_565
C5 Si1 C5 112.25(8) . 8_565
N1 Si1 C6 104.69(8) . .
C5 Si1 C6 110.60(5) . .
C5 Si1 C6 110.60(5) 8_565 .
C1 N1 C3 107.89(14) . .
C1 N1 Si1 125.87(11) . .
C3 N1 Si1 126.24(12) . .
C1 N2 C4 109.49(14) . .
C1 N2 C2 124.68(14) . .
C4 N2 C2 125.83(14) . .
N2 C1 N1 107.09(13) . .
N2 C1 S1 125.77(12) . .
N1 C1 S1 127.14(12) . .
N2 C2 H2A 109.5 . .
N2 C2 H2B 109.5 . .
H2A C2 H2B 109.5 . .
N2 C2 H2C 109.5 . .
H2A C2 H2C 109.5 . .
H2B C2 H2C 109.5 . .
C4 C3 N1 108.37(15) . .
C4 C3 H3 125.8 . .
N1 C3 H3 125.8 . .
C3 C4 N2 107.16(14) . .
C3 C4 H4 126.4 . .
N2 C4 H4 126.4 . .
Si1 C5 H5A 109.5 . .
Si1 C5 H5B 109.5 . .
H5A C5 H5B 109.5 . .
Si1 C5 H5C 109.5 . .
H5A C5 H5C 109.5 . .
H5B C5 H5C 109.5 . .
Si1 C6 H6A 109.5 . .
Si1 C6 H6B 109.5 . .
H6A C6 H6B 109.5 . .
Si1 C6 H6C 109.5 . .
H6A C6 H6C 109.5 . .
H6B C6 H6C 109.5 . .
N3 Si2 C12 109.55(5) . 8_565
N3 Si2 C12 109.55(5) . .
C12 Si2 C12 112.54(10) 8_565 .
N3 Si2 C11 103.82(8) . .
C12 Si2 C11 110.52(6) 8_565 .
C12 Si2 C11 110.52(6) . .
C7 N3 C10 108.10(14) . .
C7 N3 Si2 125.24(11) . .
C10 N3 Si2 126.66(12) . .
C7 N4 C9 109.88(14) . .
C7 N4 C8 125.07(14) . .
C9 N4 C8 125.05(14) . .
N4 C7 N3 106.63(14) . .
N4 C7 S2 126.58(12) . .
N3 C7 S2 126.79(12) . .
N4 C8 H8A 109.5 . .
N4 C8 H8B 109.5 . .
H8A C8 H8B 109.5 . .
N4 C8 H8C 109.5 . .
H8A C8 H8C 109.5 . .
H8B C8 H8C 109.5 . .
C10 C9 N4 107.44(15) . .
C10 C9 H9 126.3 . .
N4 C9 H9 126.3 . .
C9 C10 N3 107.96(15) . .
C9 C10 H10 126.0 . .
N3 C10 H10 126.0 . .
Si2 C11 H11A 109.5 . .
Si2 C11 H11B 109.5 . .
H11A C11 H11B 109.5 . .
Si2 C11 H11C 109.5 . .
H11A C11 H11C 109.5 . .
H11B C11 H11C 109.5 . .
Si2 C12 H12A 109.5 . .
Si2 C12 H12B 109.5 . .
H12A C12 H12B 109.5 . .
Si2 C12 H12C 109.5 . .
H12A C12 H12C 109.5 . .
H12B C12 H12C 109.5 . .

loop_
_geom_bond_atom_site_label_1
_geom_bond_atom_site_label_2
_geom_bond_distance
_geom_bond_site_symmetry_2
S1 C1 1.6950(16) .
Si1 N1 1.8002(15) .
Si1 C5 1.8540(13) .
Si1 C5 1.8539(13) 8_565
Si1 C6 1.8663(18) .
N1 C1 1.370(2) .
N1 C3 1.397(2) .
N2 C1 1.358(2) .
N2 C4 1.387(2) .
N2 C2 1.456(2) .
C2 H2A 0.9800 .
C2 H2B 0.9800 .
C2 H2C 0.9800 .
C3 C4 1.345(2) .
C3 H3 0.9500 .
C4 H4 0.9500 .
C5 H5A 0.9800 .
C5 H5B 0.9800 .
C5 H5C 0.9800 .
C6 H6A 0.9800 .
C6 H6B 0.9800 .
C6 H6C 0.9800 .
S2 C7 1.6863(17) .
Si2 N3 1.7958(14) .
Si2 C12 1.8509(13) 8_565
Si2 C12 1.8509(13) .
Si2 C11 1.8556(19) .
N3 C7 1.373(2) .
N3 C10 1.401(2) .
N4 C7 1.360(2) .
N4 C9 1.380(2) .
N4 C8 1.457(2) .
C8 H8A 0.9800 .
C8 H8B 0.9800 .
C8 H8C 0.9800 .
C9 C10 1.346(2) .
C9 H9 0.9500 .
C10 H10 0.9500 .
C11 H11A 0.9800 .
C11 H11B 0.9800 .
C11 H11C 0.9800 .
C12 H12A 0.9800 .
C12 H12B 0.9800 .
C12 H12C 0.9800 .

loop_
_geom_torsion_atom_site_label_1
_geom_torsion_atom_site_label_2
_geom_torsion_atom_site_label_3
_geom_torsion_atom_site_label_4
_geom_torsion
_geom_torsion_site_symmetry_1
C5 Si1 N1 C1 61.54(5) .
C5 Si1 N1 C1 -61.54(5) 8_565
C6 Si1 N1 C1 180.0 .
C5 Si1 N1 C3 -118.46(5) .
C5 Si1 N1 C3 118.46(5) 8_565
C6 Si1 N1 C3 0.0 .
C4 N2 C1 N1 0.0 .
C2 N2 C1 N1 180.0 .
C4 N2 C1 S1 180.0 .
C2 N2 C1 S1 0.0 .
C3 N1 C1 N2 0.0 .
Si1 N1 C1 N2 180.0 .
C3 N1 C1 S1 180.0 .
Si1 N1 C1 S1 0.0 .
C1 N1 C3 C4 0.0 .
Si1 N1 C3 C4 180.0 .
N1 C3 C4 N2 0.0 .
C1 N2 C4 C3 0.0 .
C2 N2 C4 C3 180.0 .
C12 Si2 N3 C7 -61.95(5) 8_565
C12 Si2 N3 C7 61.95(5) .
C11 Si2 N3 C7 180.0 .
C12 Si2 N3 C10 118.05(5) 8_565
C12 Si2 N3 C10 -118.05(5) .
C11 Si2 N3 C10 0.0 .
C9 N4 C7 N3 0.0 .
C8 N4 C7 N3 180.0 .
C9 N4 C7 S2 180.0 .
C8 N4 C7 S2 0.0 .
C10 N3 C7 N4 0.0 .
Si2 N3 C7 N4 180.0 .
C10 N3 C7 S2 180.0 .
Si2 N3 C7 S2 0.0 .
C7 N4 C9 C10 0.0 .
C8 N4 C9 C10 180.0 .
N4 C9 C10 N3 0.0 .
C7 N3 C10 C9 0.0 .
Si2 N3 C10 C9 180.0 .
